data_4003881
loop_
_publ_author_name
'Zhao, Xin'
'Lin, Chensheng'
'Chen, Jindong'
'Luo, Min'
'Xu, Feng'
'Yang, Shunda'
'Shi, Shuangshuang'
'Li, Bingxuan'
'Ye, Ning'

_publ_section_title
;
 Halonitrides Zn2NX (X=Cl,Br): Novel Mid-Infrared Nonlinear Optical
 Materials
;
_journal_issue 4
_journal_name_full 'Chemistry of Materials'
_journal_page_first 1462
_journal_page_last 1470
_journal_paper_doi 10.1021/acs.chemmater.0c04772
_journal_volume 33
_journal_year 2021
_chemical_formula_moiety 'Cl N Zn2'
_chemical_formula_sum 'Cl N Zn2'
_chemical_formula_weight 180.20
_space_group_crystal_system orthorhombic
_space_group_IT_number 33
_space_group_name_Hall 'P 2c -2n'
_space_group_name_H-M_alt 'P n a 21'
_audit_creation_date 2020-08-12
_audit_creation_method
;
Olex2 1.3
(compiled 2020.07.31 svn.rc2a77460 for OlexSys, GUI svn.r6145)
;
_cell_angle_alpha 90
_cell_angle_beta 90
_cell_angle_gamma 90
_cell_formula_units_Z 4
_cell_length_a 6.137(4)
_cell_length_b 7.394(5)
_cell_length_c 5.940(4)
_cell_measurement_reflns_used 779
_cell_measurement_temperature 293(2)
_cell_measurement_theta_max 27.4507
_cell_measurement_theta_min 3.3195
_cell_volume 269.5(3)
_computing_molecular_graphics 'Olex2 1.3 (Dolomanov et al., 2009)'
_computing_publication_material 'Olex2 1.3 (Dolomanov et al., 2009)'
_computing_structure_refinement 'SHELXL 2017/1 (Sheldrick, 2015)'
_computing_structure_solution 'ShelXT (Sheldrick, 2015)'
_diffrn_ambient_temperature 293(2)
_diffrn_measured_fraction_theta_full 0.993
_diffrn_measured_fraction_theta_max 0.994
_diffrn_measurement_device_type 'Bruker P4'
_diffrn_measurement_method '\w scans'
_diffrn_radiation_type MoK\a
_diffrn_radiation_wavelength 0.71073
_diffrn_reflns_av_R_equivalents 0.0286
_diffrn_reflns_av_unetI/netI 0.0331
_diffrn_reflns_Laue_measured_fraction_full 0.993
_diffrn_reflns_Laue_measured_fraction_max 0.994
_diffrn_reflns_limit_h_max 7
_diffrn_reflns_limit_h_min -6
_diffrn_reflns_limit_k_max 9
_diffrn_reflns_limit_k_min -9
_diffrn_reflns_limit_l_max 7
_diffrn_reflns_limit_l_min -7
_diffrn_reflns_number 1902
_diffrn_reflns_point_group_measured_fraction_full 0.994
_diffrn_reflns_point_group_measured_fraction_max 0.995
_diffrn_reflns_theta_full 25.242
_diffrn_reflns_theta_max 27.450
_diffrn_reflns_theta_min 4.316
_exptl_absorpt_coefficient_mu 18.428
_exptl_absorpt_correction_type none
_exptl_crystal_density_diffrn 4.441
_exptl_crystal_description Prism
_exptl_crystal_F_000 336
_exptl_crystal_size_max 0.1
_exptl_crystal_size_mid 0.1
_exptl_crystal_size_min 0.1
_refine_diff_density_max 0.723
_refine_diff_density_min -0.898
_refine_diff_density_rms 0.249
_refine_ls_abs_structure_details
;
 Refined as an inversion twin.
;
_refine_ls_abs_structure_Flack 0.46(4)
_refine_ls_extinction_method none
_refine_ls_goodness_of_fit_ref 1.111
_refine_ls_hydrogen_treatment undef
_refine_ls_matrix_type full
_refine_ls_number_parameters 38
_refine_ls_number_reflns 606
_refine_ls_number_restraints 1
_refine_ls_restrained_S_all 1.110
_refine_ls_R_factor_all 0.0267
_refine_ls_R_factor_gt 0.0253
_refine_ls_shift/su_max 0.000
_refine_ls_shift/su_mean 0.000
_refine_ls_structure_factor_coef Fsqd
_refine_ls_weighting_details 'w=1/[\s^2^(Fo^2^)+(0.0332P)^2^] where P=(Fo^2^+2Fc^2^)/3'
_refine_ls_weighting_scheme calc
_refine_ls_wR_factor_gt 0.0573
_refine_ls_wR_factor_ref 0.0578
_reflns_Friedel_coverage 0.829
_reflns_Friedel_fraction_full 0.995
_reflns_Friedel_fraction_max 0.996
_reflns_number_gt 584
_reflns_number_total 606
_reflns_threshold_expression 'I > 2\s(I)'
_cod_data_source_file cm0c04772_si_002.cif
_cod_data_source_block Zn2NCl
_cod_database_code 4003881
_shelx_shelxl_version_number 2017/1
_shelx_space_group_comment
;
The symmetry employed for this shelxl refinement is uniquely defined
by the following loop, which should always be used as a source of
symmetry information in preference to the above space-group names.
They are only intended as comments.
;
_olex2_refinement_description
;
1. Twinned data refinement
 Scales: 0.54(4)
 0.46(4)
;
_olex2_submission_special_instructions 'No special instructions were received'

loop_
_space_group_symop_operation_xyz
'x, y, z'
'-x, -y, z+1/2'
'x+1/2, -y+1/2, z'
'-x+1/2, y+1/2, z+1/2'

loop_
_atom_site_label
_atom_site_type_symbol
_atom_site_fract_x
_atom_site_fract_y
_atom_site_fract_z
_atom_site_U_iso_or_equiv
_atom_site_adp_type
_atom_site_occupancy
_atom_site_site_symmetry_order
_atom_site_calc_flag
_atom_site_refinement_flags_posn
_atom_site_refinement_flags_adp
_atom_site_refinement_flags_occupancy
_atom_site_disorder_assembly
_atom_site_disorder_group
Zn1 Zn 0.37743(16) 0.32463(11) 0.67579(18) 0.0141(2) Uani 1 1 d . . . . .
Zn2 Zn 0.02889(16) 0.44746(12) 0.32418(16) 0.0163(3) Uani 1 1 d . . . . .
Cl1 Cl 0.5814(3) 0.6222(2) 0.6244(3) 0.0116(4) Uani 1 1 d . . . . .
N1 N 0.0762(10) 0.3734(8) 0.6245(10) 0.0077(12) Uani 1 1 d . . . . .

loop_
_atom_site_aniso_label
_atom_site_aniso_U_11
_atom_site_aniso_U_22
_atom_site_aniso_U_33
_atom_site_aniso_U_23
_atom_site_aniso_U_13
_atom_site_aniso_U_12
Zn1 0.0069(5) 0.0137(4) 0.0216(4) -0.0004(3) -0.0010(4) 0.0038(3)
Zn2 0.0160(6) 0.0196(4) 0.0133(4) 0.0080(3) -0.0032(4) 0.0008(4)
Cl1 0.0101(10) 0.0107(7) 0.0139(9) 0.0007(6) 0.0004(7) -0.0006(7)
N1 0.008(3) 0.006(2) 0.009(3) 0.001(2) 0.000(3) 0.002(2)

loop_
_atom_type_symbol
_atom_type_description
_atom_type_scat_dispersion_real
_atom_type_scat_dispersion_imag
_atom_type_scat_source
Cl Cl 0.1484 0.1585 'International Tables Vol C Tables 4.2.6.8 and 6.1.1.4'
N N 0.0061 0.0033 'International Tables Vol C Tables 4.2.6.8 and 6.1.1.4'
Zn Zn 0.2839 1.4301 'International Tables Vol C Tables 4.2.6.8 and 6.1.1.4'

loop_
_geom_angle_atom_site_label_1
_geom_angle_atom_site_label_2
_geom_angle_atom_site_label_3
_geom_angle
_geom_angle_site_symmetry_1
_geom_angle_site_symmetry_3
_geom_angle_publ_flag
Zn2 Zn1 Zn2 142.23(4) 3 2_565 ?
Zn2 Zn1 Zn2 86.71(6) 3 . ?
Zn2 Zn1 Zn2 126.99(4) 4_545 . ?
Zn2 Zn1 Zn2 124.96(5) 4_545 2_565 ?
Zn2 Zn1 Zn2 59.15(4) . 2_565 ?
Zn2 Zn1 Zn2 61.69(5) 4_545 3 ?
Cl1 Zn1 Zn2 109.76(7) . 3 ?
Cl1 Zn1 Zn2 80.03(5) 2_665 4_545 ?
Cl1 Zn1 Zn2 73.70(5) 2_665 2_565 ?
Cl1 Zn1 Zn2 137.99(6) 2_665 3 ?
Cl1 Zn1 Zn2 87.74(7) . 2_565 ?
Cl1 Zn1 Zn2 90.31(6) . . ?
Cl1 Zn1 Zn2 138.41(7) . 4_545 ?
Cl1 Zn1 Zn2 132.84(6) 2_665 . ?
Cl1 Zn1 Cl1 86.94(5) . 2_665 ?
N1 Zn1 Zn2 38.28(18) 3 4_545 ?
N1 Zn1 Zn2 36.64(19) 3 3 ?
N1 Zn1 Zn2 34.20(18) . 2_565 ?
N1 Zn1 Zn2 114.26(18) . 4_545 ?
N1 Zn1 Zn2 162.68(19) 3 2_565 ?
N1 Zn1 Zn2 108.13(19) . 3 ?
N1 Zn1 Zn2 34.41(19) . . ?
N1 Zn1 Zn2 123.22(19) 3 . ?
N1 Zn1 Cl1 107.08(19) . . ?
N1 Zn1 Cl1 102.72(19) . 2_665 ?
N1 Zn1 Cl1 101.9(2) 3 2_665 ?
N1 Zn1 Cl1 108.98(19) 3 . ?
N1 Zn1 N1 136.9(2) . 3 ?
Zn1 Zn2 Zn1 109.73(4) 4_554 . ?
Zn1 Zn2 Zn1 152.68(5) . 2_564 ?
Zn1 Zn2 Zn1 107.76(5) 3_455 2_564 ?
Zn1 Zn2 Zn1 63.80(5) 3_455 . ?
Zn1 Zn2 Zn1 64.38(4) 4_554 2_564 ?
Zn1 Zn2 Zn1 151.62(5) 4_554 3_455 ?
Zn1 Zn2 Zn2 60.18(4) 4_554 2_564 ?
Zn1 Zn2 Zn2 94.08(6) 4_554 2_565 ?
Zn1 Zn2 Zn2 142.20(5) 3_455 2_564 ?
Zn1 Zn2 Zn2 58.13(5) 3_455 2_565 ?
Zn2 Zn2 Zn1 92.51(5) 2_565 2_564 ?
Zn2 Zn2 Zn1 60.24(4) 2_564 2_564 ?
Zn2 Zn2 Zn1 142.56(6) 2_564 . ?
Zn2 Zn2 Zn1 60.61(5) 2_565 . ?
Zn2 Zn2 Zn2 147.91(7) 2_564 2_565 ?
Cl1 Zn2 Zn1 132.73(6) 2_664 2_564 ?
Cl1 Zn2 Zn1 83.02(5) 2_664 4_554 ?
Cl1 Zn2 Zn1 69.21(6) 4_544 3_455 ?
Cl1 Zn2 Zn1 98.75(6) 4_544 2_564 ?
Cl1 Zn2 Zn1 137.21(6) 4_544 4_554 ?
Cl1 Zn2 Zn1 116.28(6) 2_664 3_455 ?
Cl1 Zn2 Zn1 68.56(7) 2_664 . ?
Cl1 Zn2 Zn1 101.63(6) 4_544 . ?
Cl1 Zn2 Zn2 124.61(6) 2_664 2_565 ?
Cl1 Zn2 Zn2 77.19(6) 4_544 2_564 ?
Cl1 Zn2 Zn2 127.07(6) 4_544 2_565 ?
Cl1 Zn2 Zn2 74.28(6) 2_664 2_564 ?
Cl1 Zn2 Cl1 82.15(6) 2_664 4_544 ?
N1 Zn2 Zn1 122.93(19) . 2_564 ?
N1 Zn2 Zn1 121.40(18) . 4_554 ?
N1 Zn2 Zn1 39.21(19) 2_564 4_554 ?
N1 Zn2 Zn1 34.5(2) 2_564 2_564 ?
N1 Zn2 Zn1 34.81(19) . . ?
N1 Zn2 Zn1 142.1(2) 2_564 3_455 ?
N1 Zn2 Zn1 148.89(19) 2_564 . ?
N1 Zn2 Zn1 37.58(19) . 3_455 ?
N1 Zn2 Zn2 112.8(2) 2_564 2_565 ?
N1 Zn2 Zn2 176.71(19) . 2_564 ?
N1 Zn2 Zn2 35.13(19) 2_564 2_564 ?
N1 Zn2 Zn2 35.19(18) . 2_565 ?
N1 Zn2 Cl1 100.99(19) . 4_544 ?
N1 Zn2 Cl1 99.1(2) 2_564 2_664 ?
N1 Zn2 Cl1 102.8(2) . 2_664 ?
N1 Zn2 Cl1 104.9(2) 2_564 4_544 ?
N1 Zn2 N1 148.0(2) . 2_564 ?
Zn1 Cl1 Zn1 106.81(7) . 2_664 ?
Zn1 Cl1 Zn2 112.04(7) 2_664 2_665 ?
Zn1 Cl1 Zn2 108.60(7) 2_664 4 ?
Zn1 Cl1 Zn2 125.36(8) . 4 ?
Zn1 Cl1 Zn2 102.49(7) . 2_665 ?
Zn2 Cl1 Zn2 101.11(7) 2_665 4 ?
Zn1 N1 Zn1 116.4(3) . 3_455 ?
Zn2 N1 Zn1 102.5(3) 2_565 3_455 ?
Zn2 N1 Zn1 110.8(3) . . ?
Zn2 N1 Zn1 105.8(3) . 3_455 ?
Zn2 N1 Zn1 111.3(3) 2_565 . ?
Zn2 N1 Zn2 109.7(3) . 2_565 ?

loop_
_geom_bond_atom_site_label_1
_geom_bond_atom_site_label_2
_geom_bond_distance
_geom_bond_site_symmetry_2
_geom_bond_publ_flag
Zn1 Zn2 3.0452(19) 3 ?
Zn1 Zn2 3.136(2) 2_565 ?
Zn1 Zn2 3.124(2) . ?
Zn1 Zn2 2.981(2) 4_545 ?
Zn1 Cl1 2.550(2) . ?
Zn1 Cl1 2.705(3) 2_665 ?
Zn1 N1 1.908(7) . ?
Zn1 N1 1.930(6) 3 ?
Zn2 Zn2 3.090(2) 2_564 ?
Zn2 Zn2 3.090(2) 2_565 ?
Zn2 Cl1 2.719(3) 2_664 ?
Zn2 Cl1 2.766(2) 4_544 ?
Zn2 N1 1.889(6) . ?
Zn2 N1 1.891(6) 2_564 ?

loop_
_geom_torsion_atom_site_label_1
_geom_torsion_atom_site_label_2
_geom_torsion_atom_site_label_3
_geom_torsion_atom_site_label_4
_geom_torsion
_geom_torsion_site_symmetry_1
_geom_torsion_site_symmetry_2
_geom_torsion_site_symmetry_3
_geom_torsion_site_symmetry_4
_geom_torsion_publ_flag
Zn1 Zn2 N1 Zn1 -79.3(3) 4_554 . . . ?
Zn1 Zn2 N1 Zn1 153.75(15) 4_554 . . 3_455 ?
Zn1 Zn2 N1 Zn1 75.8(3) 2_564 . . 3_455 ?
Zn1 Zn2 N1 Zn1 -126.9(4) . . . 3_455 ?
Zn1 Zn2 N1 Zn1 -157.31(16) 2_564 . . . ?
Zn1 Zn2 N1 Zn1 126.9(4) 3_455 . . . ?
Zn1 Zn2 N1 Zn2 43.9(4) 4_554 . . 2_565 ?
Zn1 Zn2 N1 Zn2 123.2(5) . . . 2_565 ?
Zn1 Zn2 N1 Zn2 -109.9(4) 3_455 . . 2_565 ?
Zn1 Zn2 N1 Zn2 -34.1(4) 2_564 . . 2_565 ?
Zn2 Zn2 N1 Zn1 -123.2(5) 2_565 . . . ?
Zn2 Zn2 N1 Zn1 109.9(4) 2_565 . . 3_455 ?
Cl1 Zn2 N1 Zn1 94.6(3) 4_544 . . . ?
Cl1 Zn2 N1 Zn1 -32.3(3) 4_544 . . 3_455 ?
Cl1 Zn2 N1 Zn1 10.3(3) 2_664 . . . ?
Cl1 Zn2 N1 Zn1 -116.7(2) 2_664 . . 3_455 ?
Cl1 Zn2 N1 Zn2 133.5(2) 2_664 . . 2_565 ?
Cl1 Zn2 N1 Zn2 -142.2(2) 4_544 . . 2_565 ?
N1 Zn2 N1 Zn1 -121.9(3) 2_564 . . . ?
N1 Zn2 N1 Zn1 111.2(3) 2_564 . . 3_455 ?
N1 Zn2 N1 Zn2 1.3(2) 2_564 . . 2_565 ?

loop_
_twin_individual_id
_twin_individual_mass_fraction_refined
1 0.54(4)
2 0.46(4)
